data_7716625
loop_
_publ_author_name
'Smirnova, Kristina A.'
'Golomolzina, Irina V.'
'Romanenko, Galina V.'
'Fokin, Sergey V.'
'Tolstikov, Svyatoslav E.'
'Letyagin, Gleb A.'
'Chernavin, Platon A.'
'Bogomyakov, Artem S.'

_publ_section_title
;
 Solvent-controlled solid-state phase transitions of a heterospin Cu(II)
 complex with imidazolyl-substituted nitronyl nitroxide.
;
_journal_issue 31
_journal_name_full 'Dalton transactions (Cambridge, England : 2003)'
_journal_page_first 13119
_journal_page_last 13128
_journal_paper_doi 10.1039/d4dt01861c
_journal_volume 53
_journal_year 2024
_chemical_formula_sum 'C24.5 H26 Cu F12 N4 O6.5'
_chemical_formula_weight 772.03
_space_group_crystal_system orthorhombic
_space_group_IT_number 43
_space_group_name_Hall 'F 2 -2d'
_space_group_name_H-M_alt 'F d d 2'
_atom_sites_solution_hydrogens geom
_audit_creation_method SHELXL-2019/3
_audit_update_record
;
2024-04-23 deposited with the CCDC.	2024-07-11 downloaded from the CCDC.
;
_cell_angle_alpha 90
_cell_angle_beta 90
_cell_angle_gamma 90
_cell_formula_units_Z 16
_cell_length_a 22.5627(15)
_cell_length_b 45.487(3)
_cell_length_c 12.7439(8)
_cell_measurement_reflns_used 6530
_cell_measurement_temperature 200(2)
_cell_measurement_theta_max 22.02
_cell_measurement_theta_min 2.54
_cell_volume 13079.2(15)
_computing_cell_refinement 'Bruker SAINT'
_computing_data_collection 'Bruker APEX2'
_computing_data_reduction 'Bruker SAINT'
_computing_molecular_graphics 'Bruker SHELXTL'
_computing_publication_material 'Bruker SHELXTL'
_computing_structure_refinement 'SHELXL-2019/2 (Sheldrick, 2019)'
_computing_structure_solution 'SHELXS-97 (Sheldrick, 2008)'
_diffrn_ambient_temperature 200(2)
_diffrn_measured_fraction_theta_full 0.998
_diffrn_measured_fraction_theta_max 0.995
_diffrn_measurement_device_type 'Bruker APEX-II CCD'
_diffrn_measurement_method '\f and \w scans'
_diffrn_radiation_type MoK\a
_diffrn_radiation_wavelength 0.71073
_diffrn_reflns_av_R_equivalents 0.0570
_diffrn_reflns_av_unetI/netI 0.0747
_diffrn_reflns_Laue_measured_fraction_full 0.998
_diffrn_reflns_Laue_measured_fraction_max 0.995
_diffrn_reflns_limit_h_max 26
_diffrn_reflns_limit_h_min -29
_diffrn_reflns_limit_k_max 60
_diffrn_reflns_limit_k_min -60
_diffrn_reflns_limit_l_max 16
_diffrn_reflns_limit_l_min -16
_diffrn_reflns_number 37070
_diffrn_reflns_point_group_measured_fraction_full 0.999
_diffrn_reflns_point_group_measured_fraction_max 0.994
_diffrn_reflns_theta_full 25.242
_diffrn_reflns_theta_max 28.108
_diffrn_reflns_theta_min 2.543
_exptl_absorpt_coefficient_mu 0.781
_exptl_absorpt_correction_T_max 0.2711
_exptl_absorpt_correction_T_min 0.2318
_exptl_absorpt_correction_type multi-scan
_exptl_crystal_colour dark_green
_exptl_crystal_density_diffrn 1.568
_exptl_crystal_description block
_exptl_crystal_F_000 6240
_exptl_crystal_size_max 0.35
_exptl_crystal_size_mid 0.25
_exptl_crystal_size_min 0.19
_refine_diff_density_max 0.424
_refine_diff_density_min -0.255
_refine_diff_density_rms 0.047
_refine_ls_abs_structure_details
; 
 Flack x determined using 1645 quotients [(I+)-(I-)]/[(I+)+(I-)] 
 (Parsons, Flack and Wagner, Acta Cryst. B69 (2013) 249-259). 
;
_refine_ls_abs_structure_Flack -0.004(4)
_refine_ls_extinction_method none
_refine_ls_goodness_of_fit_ref 0.902
_refine_ls_hydrogen_treatment constr
_refine_ls_matrix_type full
_refine_ls_number_parameters 479
_refine_ls_number_reflns 7943
_refine_ls_number_restraints 30
_refine_ls_restrained_S_all 0.914
_refine_ls_R_factor_all 0.0888
_refine_ls_R_factor_gt 0.0411
_refine_ls_shift/su_max 0.001
_refine_ls_shift/su_mean 0.000
_refine_ls_structure_factor_coef Fsqd
_refine_ls_weighting_details 'w=1/[\s^2^(Fo^2^)+(0.0399P)^2^] where P=(Fo^2^+2Fc^2^)/3'
_refine_ls_weighting_scheme calc
_refine_ls_wR_factor_gt 0.0825
_refine_ls_wR_factor_ref 0.0914
_reflns_Friedel_coverage 0.913
_reflns_Friedel_fraction_full 0.999
_reflns_Friedel_fraction_max 0.992
_reflns_number_gt 4459
_reflns_number_total 7943
_reflns_threshold_expression 'I > 2\s(I)'
_cod_data_source_file d4dt01861c2.cif
_cod_data_source_block 523x200s
_cod_depositor_comments 'Adding full bibliography for 7716620--7716632.cif.'
_cod_original_formula_sum 'C24.50 H26 Cu F12 N4 O6.50'
_cod_database_code 7716625
_shelx_shelxl_version_number 2019/3
_shelx_space_group_comment
; 
The symmetry employed for this shelxl refinement is uniquely defined 
by the following loop, which should always be used as a source of 
symmetry information in preference to the above space-group names. 
They are only intended as comments. 
;

loop_
_space_group_symop_operation_xyz
'x, y, z'
'-x, -y, z'
'x+1/4, -y+1/4, z+1/4'
'-x+1/4, y+1/4, z+1/4'
'x, y+1/2, z+1/2'
'-x, -y+1/2, z+1/2'
'x+1/4, -y+3/4, z+3/4'
'-x+1/4, y+3/4, z+3/4'
'x+1/2, y, z+1/2'
'-x+1/2, -y, z+1/2'
'x+3/4, -y+1/4, z+3/4'
'-x+3/4, y+1/4, z+3/4'
'x+1/2, y+1/2, z'
'-x+1/2, -y+1/2, z'
'x+3/4, -y+3/4, z+1/4'
'-x+3/4, y+3/4, z+1/4'

loop_
_atom_site_label
_atom_site_type_symbol
_atom_site_fract_x
_atom_site_fract_y
_atom_site_fract_z
_atom_site_U_iso_or_equiv
_atom_site_adp_type
_atom_site_occupancy
_atom_site_site_symmetry_order
_atom_site_calc_flag
_atom_site_refinement_flags_posn
_atom_site_refinement_flags_adp
_atom_site_refinement_flags_occupancy
_atom_site_disorder_assembly
_atom_site_disorder_group
Cu Cu 0.59678(3) 0.34395(2) 0.59393(6) 0.04717(18) Uani 1 1 d . . . . .
O1 O 0.67065(18) 0.34634(9) 0.7170(4) 0.0690(12) Uani 1 1 d . . . . .
C1 C 0.7243(4) 0.3269(3) 0.8599(8) 0.112(3) Uani 1 1 d . . . . .
F1 F 0.7146(4) 0.35240(16) 0.9061(5) 0.189(3) Uani 1 1 d . . . . .
F2 F 0.7146(4) 0.30843(17) 0.9292(5) 0.212(4) Uani 1 1 d . . . . .
F3 F 0.7788(3) 0.3303(2) 0.8415(5) 0.235(4) Uani 1 1 d . . . . .
C2 C 0.6871(3) 0.32367(16) 0.7585(5) 0.0627(16) Uani 1 1 d . . . . .
C3 C 0.6801(3) 0.29489(14) 0.7248(5) 0.0667(17) Uani 1 1 d . . . . .
H3A H 0.695197 0.279447 0.767304 0.080 Uiso 1 1 calc R U . . .
C4 C 0.6526(3) 0.28796(11) 0.6335(6) 0.0585(16) Uani 1 1 d . . . . .
C5 C 0.6512(3) 0.25527(13) 0.5975(8) 0.094(2) Uani 1 1 d . . . . .
F4 F 0.6733(3) 0.25210(9) 0.5046(5) 0.166(3) Uani 1 1 d . . . . .
F5 F 0.5973(2) 0.24473(7) 0.5987(5) 0.1194(15) Uani 1 1 d . . . . .
F6 F 0.6826(2) 0.23779(8) 0.6630(5) 0.1338(19) Uani 1 1 d . . . . .
O2 O 0.62763(17) 0.30396(7) 0.5660(3) 0.0562(10) Uani 1 1 d . . . . .
O3 O 0.54435(15) 0.32615(7) 0.6991(3) 0.0514(9) Uani 1 1 d . . . . .
C6 C 0.5016(3) 0.31879(13) 0.8626(5) 0.0636(16) Uani 1 1 d . . . . .
F7 F 0.5411(2) 0.30097(10) 0.9004(4) 0.1332(19) Uani 1 1 d . . . . .
F8 F 0.4586(2) 0.30244(8) 0.8192(3) 0.0980(13) Uani 1 1 d . . . . .
F9 F 0.4766(2) 0.33221(9) 0.9424(3) 0.1060(14) Uani 1 1 d . . . . .
C7 C 0.5285(2) 0.33911(11) 0.7810(5) 0.0458(13) Uani 1 1 d . . . . .
C8 C 0.5338(2) 0.36875(11) 0.8058(4) 0.0526(14) Uani 1 1 d . . . . .
H8A H 0.520930 0.375516 0.872499 0.063 Uiso 1 1 calc R U . . .
C9 C 0.5575(2) 0.38852(10) 0.7352(5) 0.0466(13) Uani 1 1 d . . . . .
C10 C 0.5628(4) 0.42088(14) 0.7688(6) 0.073(2) Uani 1 1 d . . . . .
F10 F 0.5130(4) 0.43490(15) 0.7596(13) 0.128(5) Uani 0.712(13) 1 d . . P A 1
F11 F 0.5661(8) 0.42254(15) 0.8777(6) 0.170(6) Uani 0.712(13) 1 d . . P A 1
F12 F 0.6058(4) 0.43425(13) 0.7341(10) 0.111(5) Uani 0.712(13) 1 d . . P A 1
F10A F 0.6126(8) 0.4259(4) 0.8104(18) 0.079(6) Uani 0.288(13) 1 d . U P A 2
F12A F 0.5237(8) 0.4288(4) 0.8221(15) 0.058(5) Uani 0.288(13) 1 d . U P A 2
F11A F 0.5556(10) 0.4387(2) 0.6743(12) 0.083(6) Uani 0.288(13) 1 d . U P A 2
O4 O 0.57544(16) 0.38396(7) 0.6440(3) 0.0532(9) Uani 1 1 d . . . . .
O1R O 0.76955(18) 0.40901(8) 0.2142(3) 0.0563(10) Uani 1 1 d . . . . .
N2R N 0.7228(2) 0.42467(10) 0.2260(4) 0.0556(12) Uani 1 1 d . . . . .
C3R C 0.7116(3) 0.45217(14) 0.1638(5) 0.074(2) Uani 1 1 d . . . . .
C4R C 0.7696(3) 0.46803(14) 0.1438(6) 0.092(2) Uani 1 1 d . . . . .
H4RA H 0.762055 0.485937 0.103193 0.138 Uiso 1 1 calc R U . . .
H4RB H 0.787974 0.473257 0.210966 0.138 Uiso 1 1 calc R U . . .
H4RC H 0.796375 0.455150 0.104331 0.138 Uiso 1 1 calc R U . . .
C5R C 0.6851(3) 0.44234(18) 0.0605(5) 0.093(2) Uani 1 1 d . . . . .
H5RA H 0.676857 0.459586 0.016778 0.140 Uiso 1 1 calc R U . . .
H5RB H 0.713091 0.429412 0.024187 0.140 Uiso 1 1 calc R U . . .
H5RC H 0.648085 0.431673 0.073772 0.140 Uiso 1 1 calc R U . . .
C6R C 0.6683(3) 0.46812(15) 0.2375(6) 0.078(2) Uani 1 1 d . . . . .
C7R C 0.6977(3) 0.48531(14) 0.3233(6) 0.094(2) Uani 1 1 d . . . . .
H7RA H 0.717065 0.502678 0.293403 0.141 Uiso 1 1 calc R U . . .
H7RB H 0.667883 0.491514 0.374640 0.141 Uiso 1 1 calc R U . . .
H7RC H 0.727418 0.472961 0.358082 0.141 Uiso 1 1 calc R U . . .
C8R C 0.6207(3) 0.48641(16) 0.1801(7) 0.109(3) Uani 1 1 d . . . . .
H8RA H 0.602578 0.474476 0.124722 0.164 Uiso 1 1 calc R U . . .
H8RB H 0.590196 0.492537 0.230234 0.164 Uiso 1 1 calc R U . . .
H8RC H 0.639162 0.503849 0.148850 0.164 Uiso 1 1 calc R U . . .
N9R N 0.6393(2) 0.44159(11) 0.2889(4) 0.0651(14) Uani 1 1 d . . . . .
O10R O 0.59113(17) 0.44342(8) 0.3393(4) 0.0762(12) Uani 1 1 d . . . . .
C11R C 0.6768(2) 0.41828(11) 0.2872(4) 0.0522(14) Uani 1 1 d . . . . .
C12R C 0.6663(2) 0.39202(9) 0.3477(5) 0.0447(12) Uani 1 1 d . . . . .
C13R C 0.6405(2) 0.38958(11) 0.4442(4) 0.0466(14) Uani 1 1 d . . . . .
H13A H 0.626317 0.405599 0.484880 0.056 Uiso 1 1 calc R U . . .
N14R N 0.63817(17) 0.36084(8) 0.4736(3) 0.0430(10) Uani 1 1 d . . . . .
C15R C 0.6612(3) 0.34585(11) 0.3935(5) 0.0529(15) Uani 1 1 d . . . . .
H15A H 0.664715 0.325040 0.391549 0.064 Uiso 1 1 calc R U . . .
N16R N 0.6786(2) 0.36356(9) 0.3172(4) 0.0570(13) Uani 1 1 d . . . . .
C17R C 0.6970(4) 0.35253(17) 0.2124(7) 0.106(3) Uani 1 1 d . . . . .
H17A H 0.707391 0.331411 0.216004 0.127 Uiso 1 1 calc R U . . .
H17B H 0.731771 0.363593 0.186251 0.127 Uiso 1 1 calc R U . . .
C18R C 0.6385(6) 0.3577(3) 0.1335(10) 0.172(5) Uani 1 1 d . U . . .
H18A H 0.626474 0.378609 0.136493 0.207 Uiso 1 1 calc R U . . .
H18B H 0.650092 0.353186 0.060351 0.207 Uiso 1 1 calc R U . . .
C19R C 0.5908(6) 0.3402(3) 0.1618(8) 0.197(6) Uani 1 1 d . . . . .
H19A H 0.557637 0.343827 0.113890 0.295 Uiso 1 1 calc R U . . .
H19B H 0.602349 0.319417 0.157610 0.295 Uiso 1 1 calc R U . . .
H19C H 0.578739 0.344830 0.233727 0.295 Uiso 1 1 calc R U . . .
O1S O 0.6743(9) 0.2800(4) 0.257(2) 0.232(10) Uani 0.5 1 d D . P B -1
C1S C 0.7072(12) 0.2594(5) 0.2499(16) 0.164(12) Uani 0.5 1 d D . P B -1
C2S C 0.6979(14) 0.2306(5) 0.2968(17) 0.202(13) Uani 0.5 1 d D . P B -1
H2SA H 0.731336 0.217716 0.279366 0.303 Uiso 0.5 1 calc R U P B -1
H2SB H 0.694908 0.232561 0.373185 0.303 Uiso 0.5 1 calc R U P B -1
H2SC H 0.661164 0.222002 0.269360 0.303 Uiso 0.5 1 calc R U P B -1
C3S C 0.7574(19) 0.2604(12) 0.176(3) 0.34(3) Uani 0.5 1 d D . P B -1
H3SA H 0.779660 0.241948 0.180373 0.507 Uiso 0.5 1 calc R U P B -1
H3SB H 0.742457 0.263085 0.104612 0.507 Uiso 0.5 1 calc R U P B -1
H3SC H 0.783473 0.276856 0.194501 0.507 Uiso 0.5 1 calc R U P B -1

loop_
_atom_site_aniso_label
_atom_site_aniso_U_11
_atom_site_aniso_U_22
_atom_site_aniso_U_33
_atom_site_aniso_U_23
_atom_site_aniso_U_13
_atom_site_aniso_U_12
Cu 0.0548(3) 0.0267(2) 0.0600(3) -0.0011(3) 0.0137(3) 0.0005(3)
O1 0.051(3) 0.059(3) 0.097(3) -0.013(2) 0.010(2) 0.002(2)
C1 0.068(6) 0.166(9) 0.102(8) -0.021(8) 0.028(6) 0.020(6)
F1 0.254(8) 0.193(7) 0.119(5) -0.032(5) -0.056(5) 0.017(6)
F2 0.305(10) 0.216(7) 0.115(4) 0.068(5) -0.070(6) -0.102(7)
F3 0.107(5) 0.470(14) 0.129(5) -0.069(7) -0.017(5) -0.011(6)
C2 0.047(4) 0.079(5) 0.062(4) 0.011(4) 0.009(3) -0.002(3)
C3 0.063(4) 0.062(4) 0.075(5) 0.024(3) 0.019(4) 0.016(3)
C4 0.053(4) 0.035(3) 0.088(5) 0.013(3) 0.032(3) 0.009(3)
C5 0.094(6) 0.036(3) 0.153(7) 0.016(5) 0.043(6) 0.014(3)
F4 0.261(7) 0.056(3) 0.181(5) -0.024(3) 0.120(5) 0.019(3)
F5 0.111(3) 0.0442(18) 0.203(4) 0.010(3) -0.006(4) -0.008(2)
F6 0.126(4) 0.0380(19) 0.237(6) 0.029(3) -0.014(4) 0.022(2)
O2 0.069(2) 0.0342(18) 0.065(3) 0.0050(17) 0.018(2) 0.0094(17)
O3 0.051(2) 0.0352(18) 0.068(3) -0.0014(18) 0.014(2) -0.0007(16)
C6 0.062(4) 0.059(3) 0.069(5) 0.009(3) 0.016(4) -0.003(3)
F7 0.113(4) 0.136(4) 0.151(4) 0.089(3) 0.033(3) 0.046(3)
F8 0.122(3) 0.077(2) 0.095(3) 0.009(2) 0.024(3) -0.045(2)
F9 0.136(4) 0.097(3) 0.084(3) -0.001(2) 0.057(3) -0.023(3)
C7 0.038(3) 0.047(3) 0.052(3) 0.000(3) 0.000(3) 0.001(2)
C8 0.049(3) 0.049(3) 0.060(4) -0.014(3) 0.012(3) 0.000(3)
C9 0.037(3) 0.034(3) 0.069(4) -0.012(3) 0.010(3) 0.001(2)
C10 0.069(5) 0.052(4) 0.099(6) -0.032(4) 0.025(5) -0.004(4)
F10 0.085(6) 0.043(4) 0.257(14) -0.038(6) -0.026(8) 0.022(3)
F11 0.344(17) 0.076(5) 0.091(6) -0.029(4) -0.024(9) -0.042(7)
F12 0.092(6) 0.046(3) 0.195(11) -0.050(5) 0.081(8) -0.036(4)
F10A 0.067(8) 0.073(8) 0.096(9) -0.022(6) 0.007(7) -0.024(6)
F12A 0.055(8) 0.051(7) 0.069(8) -0.018(6) 0.023(6) 0.005(5)
F11A 0.112(10) 0.041(6) 0.094(9) -0.006(5) 0.021(7) -0.001(6)
O4 0.061(2) 0.0330(18) 0.066(2) -0.0039(17) 0.010(2) -0.0058(16)
O1R 0.053(3) 0.060(2) 0.056(2) 0.0141(19) 0.002(2) 0.006(2)
N2R 0.052(3) 0.054(3) 0.060(3) 0.022(2) 0.000(3) 0.004(2)
C3R 0.066(4) 0.073(4) 0.081(5) 0.047(4) -0.006(4) 0.013(4)
C4R 0.076(5) 0.077(4) 0.124(6) 0.055(4) 0.015(4) -0.001(4)
C5R 0.087(5) 0.126(6) 0.066(5) 0.042(4) -0.006(4) 0.009(5)
C6R 0.067(4) 0.071(4) 0.096(5) 0.048(4) 0.001(4) 0.013(4)
C7R 0.095(5) 0.058(4) 0.128(7) 0.019(4) -0.005(5) -0.007(4)
C8R 0.076(5) 0.101(6) 0.151(7) 0.066(5) 0.005(5) 0.038(4)
N9R 0.047(3) 0.061(3) 0.088(4) 0.022(3) 0.005(3) 0.016(2)
O10R 0.055(3) 0.069(3) 0.105(3) 0.017(3) 0.010(3) 0.013(2)
C11R 0.047(4) 0.050(3) 0.060(3) 0.017(3) 0.001(3) 0.002(3)
C12R 0.042(3) 0.040(2) 0.052(3) 0.005(3) 0.004(3) 0.002(2)
C13R 0.043(3) 0.035(3) 0.062(4) 0.000(2) 0.000(3) -0.001(2)
N14R 0.040(3) 0.032(2) 0.057(3) -0.001(2) -0.001(2) -0.0003(18)
C15R 0.057(4) 0.035(3) 0.067(4) -0.005(3) 0.009(3) -0.005(3)
N16R 0.064(3) 0.045(2) 0.063(3) 0.001(2) 0.019(2) -0.004(2)
C17R 0.136(8) 0.079(5) 0.102(6) -0.016(4) 0.064(6) -0.020(5)
C18R 0.185(6) 0.173(6) 0.159(6) -0.010(4) 0.006(4) -0.007(4)
C19R 0.284(17) 0.224(14) 0.083(6) -0.024(8) -0.037(9) -0.090(12)
O1S 0.24(2) 0.120(13) 0.33(3) 0.010(16) 0.09(2) 0.010(13)
C1S 0.22(4) 0.12(2) 0.15(2) 0.008(16) 0.07(2) 0.023(19)
C2S 0.32(4) 0.16(2) 0.128(19) -0.013(17) -0.05(2) -0.06(2)
C3S 0.21(4) 0.47(9) 0.33(5) -0.06(5) 0.14(5) -0.21(4)

loop_
_atom_type_symbol
_atom_type_description
_atom_type_scat_dispersion_real
_atom_type_scat_dispersion_imag
_atom_type_scat_source
C C 0.0033 0.0016 'International Tables Vol C Tables 4.2.6.8 and 6.1.1.4'
H H 0.0000 0.0000 'International Tables Vol C Tables 4.2.6.8 and 6.1.1.4'
N N 0.0061 0.0033 'International Tables Vol C Tables 4.2.6.8 and 6.1.1.4'
O O 0.0106 0.0060 'International Tables Vol C Tables 4.2.6.8 and 6.1.1.4'
F F 0.0171 0.0103 'International Tables Vol C Tables 4.2.6.8 and 6.1.1.4'
Cu Cu 0.3201 1.2651 'International Tables Vol C Tables 4.2.6.8 and 6.1.1.4'

loop_
_geom_angle_atom_site_label_1
_geom_angle_atom_site_label_2
_geom_angle_atom_site_label_3
_geom_angle
_geom_angle_site_symmetry_1
_geom_angle_site_symmetry_3
_geom_angle_publ_flag
N14R Cu O3 170.70(17) . . ?
N14R Cu O2 92.98(15) . . ?
O3 Cu O2 87.46(13) . . ?
N14R Cu O4 90.46(16) . . ?
O3 Cu O4 90.71(14) . . ?
O2 Cu O4 169.74(16) . . ?
N14R Cu O1 99.83(17) . . ?
O3 Cu O1 89.47(16) . . ?
O2 Cu O1 84.89(15) . . ?
O4 Cu O1 85.01(14) . . ?
N14R Cu O1R 80.14(15) . 15_455 ?
O3 Cu O1R 90.56(15) . 15_455 ?
O2 Cu O1R 94.57(14) . 15_455 ?
O4 Cu O1R 95.54(14) . 15_455 ?
O1 Cu O1R 179.45(14) . 15_455 ?
C2 O1 Cu 118.7(4) . . ?
F2 C1 F3 112.7(10) . . ?
F2 C1 F1 104.5(8) . . ?
F3 C1 F1 97.9(10) . . ?
F2 C1 C2 115.7(9) . . ?
F3 C1 C2 112.6(8) . . ?
F1 C1 C2 111.6(8) . . ?
O1 C2 C3 129.0(6) . . ?
O1 C2 C1 116.6(7) . . ?
C3 C2 C1 114.3(7) . . ?
C4 C3 C2 122.5(6) . . ?
O2 C4 C3 131.0(5) . . ?
O2 C4 C5 110.0(6) . . ?
C3 C4 C5 119.0(6) . . ?
F4 C5 F5 109.2(9) . . ?
F4 C5 F6 107.3(6) . . ?
F5 C5 F6 105.3(6) . . ?
F4 C5 C4 111.6(6) . . ?
F5 C5 C4 111.4(5) . . ?
F6 C5 C4 111.7(7) . . ?
C4 O2 Cu 124.4(3) . . ?
C7 O3 Cu 123.2(3) . . ?
F9 C6 F7 107.4(6) . . ?
F9 C6 F8 105.4(5) . . ?
F7 C6 F8 107.7(5) . . ?
F9 C6 C7 114.8(5) . . ?
F7 C6 C7 111.1(5) . . ?
F8 C6 C7 110.1(5) . . ?
O3 C7 C8 128.4(5) . . ?
O3 C7 C6 113.5(5) . . ?
C8 C7 C6 118.0(5) . . ?
C9 C8 C7 121.2(5) . . ?
O4 C9 C8 128.6(5) . . ?
O4 C9 C10 113.1(5) . . ?
C8 C9 C10 118.2(5) . . ?
F12A C10 F10A 111.8(13) . . ?
F12 C10 F10 114.0(9) . . ?
F12A C10 F11A 102.8(12) . . ?
F10A C10 F11A 110.1(13) . . ?
F12 C10 F11 106.9(9) . . ?
F10 C10 F11 96.3(9) . . ?
F12A C10 C9 113.4(10) . . ?
F12 C10 C9 115.9(6) . . ?
F10A C10 C9 111.2(10) . . ?
F10 C10 C9 112.2(6) . . ?
F11A C10 C9 107.0(7) . . ?
F11 C10 C9 109.5(6) . . ?
C9 O4 Cu 122.0(3) . . ?
N2R O1R Cu 123.1(3) . 7_554 ?
O1R N2R C11R 126.1(4) . . ?
O1R N2R C3R 122.7(5) . . ?
C11R N2R C3R 111.0(5) . . ?
N2R C3R C4R 109.8(5) . . ?
N2R C3R C5R 106.3(5) . . ?
C4R C3R C5R 109.6(6) . . ?
N2R C3R C6R 100.2(5) . . ?
C4R C3R C6R 115.2(6) . . ?
C5R C3R C6R 114.8(6) . . ?
C7R C6R N9R 106.9(5) . . ?
C7R C6R C3R 114.3(6) . . ?
N9R C6R C3R 99.3(5) . . ?
C7R C6R C8R 111.9(6) . . ?
N9R C6R C8R 109.4(5) . . ?
C3R C6R C8R 114.0(6) . . ?
O10R N9R C11R 126.5(5) . . ?
O10R N9R C6R 122.4(5) . . ?
C11R N9R C6R 110.2(5) . . ?
N2R C11R N9R 109.0(5) . . ?
N2R C11R C12R 128.5(5) . . ?
N9R C11R C12R 122.5(5) . . ?
C13R C12R N16R 105.3(4) . . ?
C13R C12R C11R 128.3(5) . . ?
N16R C12R C11R 126.4(5) . . ?
C12R C13R N14R 110.0(5) . . ?
C15R N14R C13R 105.4(4) . . ?
C15R N14R Cu 125.9(3) . . ?
C13R N14R Cu 127.8(4) . . ?
N16R C15R N14R 111.6(4) . . ?
C15R N16R C12R 107.7(4) . . ?
C15R N16R C17R 122.6(5) . . ?
C12R N16R C17R 128.7(5) . . ?
N16R C17R C18R 105.8(7) . . ?
C19R C18R C17R 112.0(10) . . ?
O1S C1S C2S 126(2) . . ?
O1S C1S C3S 120(3) . . ?
C2S C1S C3S 114(3) . . ?

loop_
_geom_bond_atom_site_label_1
_geom_bond_atom_site_label_2
_geom_bond_distance
_geom_bond_site_symmetry_2
_geom_bond_publ_flag
Cu N14R 1.953(4) . ?
Cu O3 1.963(3) . ?
Cu O2 1.980(3) . ?
Cu O4 1.988(3) . ?
Cu O1 2.291(5) . ?
Cu O1R 2.406(4) 15_455 ?
O1 C2 1.217(7) . ?
C1 F2 1.240(10) . ?
C1 F3 1.261(9) . ?
C1 F1 1.317(10) . ?
C1 C2 1.547(11) . ?
C2 C3 1.387(9) . ?
C3 C4 1.357(9) . ?
C4 O2 1.259(7) . ?
C4 C5 1.556(8) . ?
C5 F4 1.293(9) . ?
C5 F5 1.308(8) . ?
C5 F6 1.353(8) . ?
O3 C7 1.251(6) . ?
C6 F9 1.313(7) . ?
C6 F7 1.297(7) . ?
C6 F8 1.342(7) . ?
C6 C7 1.518(8) . ?
C7 C8 1.390(7) . ?
C8 C9 1.379(7) . ?
C9 O4 1.249(6) . ?
C9 C10 1.537(7) . ?
C10 F12A 1.172(16) . ?
C10 F12 1.226(9) . ?
C10 F10A 1.263(18) . ?
C10 F10 1.298(10) . ?
C10 F11A 1.461(16) . ?
C10 F11 1.392(11) . ?
O1R N2R 1.281(5) . ?
N2R C11R 1.331(7) . ?
N2R C3R 1.503(7) . ?
C3R C4R 1.517(9) . ?
C3R C5R 1.513(9) . ?
C3R C6R 1.537(9) . ?
C6R C7R 1.499(10) . ?
C6R N9R 1.522(8) . ?
C6R C8R 1.543(8) . ?
N9R O10R 1.265(6) . ?
N9R C11R 1.357(7) . ?
C11R C12R 1.441(7) . ?
C12R C13R 1.365(8) . ?
C12R N16R 1.380(6) . ?
C13R N14R 1.361(6) . ?
N14R C15R 1.333(7) . ?
C15R N16R 1.323(7) . ?
N16R C17R 1.486(8) . ?
C17R C18R 1.674(14) . ?
C18R C19R 1.388(13) . ?
O1S C1S 1.20(2) . ?
C1S C2S 1.46(2) . ?
C1S C3S 1.47(2) . ?
